data_7208660
loop_
_publ_author_name
'Podsiad\/lo, Marcin'
'Patyk, Ewa'
'Katrusiak, Andrzej'

_publ_section_title
;
 Chiral aggregation hierarchy in high-pressure resolved 2-butanol and
 2,3-butanediol
;
_journal_issue 20
_journal_name_full CrystEngComm
_journal_page_first 6419
_journal_paper_doi 10.1039/c2ce25372k
_journal_volume 14
_journal_year 2012
_chemical_formula_moiety 'C4 H10 O2'
_chemical_formula_sum 'C4 H10 O2'
_chemical_formula_weight 90.12
_chemical_melting_point 298
_chemical_name_common 2,3-butanediol
_chemical_name_systematic
;
2,3-butanediol
;
_space_group_IT_number 19
_symmetry_cell_setting orthorhombic
_symmetry_space_group_name_Hall 'P 2ac 2ab'
_symmetry_space_group_name_H-M 'P 21 21 21'
_atom_sites_solution_hydrogens geom
_atom_sites_solution_primary direct
_atom_sites_solution_secondary difmap
_audit_creation_method SHELXL-97
_cell_angle_alpha 90.00
_cell_angle_beta 90.00
_cell_angle_gamma 90.00
_cell_formula_units_Z 4
_cell_length_a 4.9973(10)
_cell_length_b 9.4478(19)
_cell_length_c 10.076(2)
_cell_measurement_reflns_used 2886
_cell_measurement_temperature 295(2)
_cell_measurement_theta_max 25.00
_cell_measurement_theta_min 4.31
_cell_volume 475.72(16)
_computing_cell_refinement 'CrysAlisRED (Oxford Diffraction, 2004)'
_computing_data_collection 'CrysAlisCCD (Oxford Diffraction, 2004)'
_computing_data_reduction 'CrysAlisRED (Oxford Diffraction, 2004); REDSHABS (Katrusiak, A. 2003)'
_computing_molecular_graphics 'SHELXTL (Sheldrick, 1990)'
_computing_publication_material 'SHELXL--97 (Sheldrick, 1997)'
_computing_structure_refinement 'SHELXL--97 (Sheldrick, 1997)'
_computing_structure_solution 'SHELXS--97 (Sheldrick, 1997)'
_diffrn_ambient_environment 'diamond-anvil cell'
_diffrn_ambient_pressure 720000
_diffrn_ambient_temperature 295(2)
_diffrn_measured_fraction_theta_full 0.374
_diffrn_measured_fraction_theta_max 0.374
_diffrn_measurement_device_type 'KM-4 CCD'
_diffrn_measurement_method '\f- and \w-scans'
_diffrn_radiation_monochromator graphite
_diffrn_radiation_source 'fine-focus sealed tube'
_diffrn_radiation_type MoK\a
_diffrn_radiation_wavelength 0.71073
_diffrn_reflns_av_R_equivalents 0.0321
_diffrn_reflns_av_sigmaI/netI 0.0162
_diffrn_reflns_limit_h_max 5
_diffrn_reflns_limit_h_min -5
_diffrn_reflns_limit_k_max 10
_diffrn_reflns_limit_k_min -10
_diffrn_reflns_limit_l_max 4
_diffrn_reflns_limit_l_min -4
_diffrn_reflns_number 1832
_diffrn_reflns_theta_full 25.00
_diffrn_reflns_theta_max 25.00
_diffrn_reflns_theta_min 4.31
_diffrn_standards_decay_% 0
_diffrn_standards_interval_count 0
_diffrn_standards_number 0
_exptl_absorpt_coefficient_mu 0.099
_exptl_absorpt_correction_T_max 0.90
_exptl_absorpt_correction_T_min 0.55
_exptl_absorpt_correction_type numerical
_exptl_absorpt_process_details
;
Correction for absorption of the diamond-anvil cell and the sample
were made using program REDSHABS (Katrusiak, A. (2003) REDSHABS. Adam
Mickiewicz University Pozna\'n; Katrusiak, A. (2004) Z. Kristallogr.
219, 461-467).
;
_exptl_crystal_colour colourless
_exptl_crystal_density_diffrn 1.258
_exptl_crystal_density_method 'not measured'
_exptl_crystal_description cylinder
_exptl_crystal_F_000 200
_exptl_crystal_size_max 0.41
_exptl_crystal_size_mid 0.41
_exptl_crystal_size_min 0.27
_refine_diff_density_max 0.100
_refine_diff_density_min -0.085
_refine_diff_density_rms 0.024
_refine_ls_abs_structure_details 'Flack H D (1983), Acta Cryst. A39, 876-881'
_refine_ls_abs_structure_Flack 1(3)
_refine_ls_extinction_method none
_refine_ls_goodness_of_fit_ref 1.090
_refine_ls_hydrogen_treatment constr
_refine_ls_matrix_type full
_refine_ls_number_parameters 55
_refine_ls_number_reflns 318
_refine_ls_number_restraints 0
_refine_ls_restrained_S_all 1.090
_refine_ls_R_factor_all 0.0375
_refine_ls_R_factor_gt 0.0369
_refine_ls_shift/su_max 0.000
_refine_ls_shift/su_mean 0.000
_refine_ls_structure_factor_coef Fsqd
_refine_ls_weighting_details 'calc w=1/[\s^2^(Fo^2^)+(0.0525P)^2^+0.1868P] where P=(Fo^2^+2Fc^2^)/3'
_refine_ls_weighting_scheme calc
_refine_ls_wR_factor_gt 0.0930
_refine_ls_wR_factor_ref 0.0935
_reflns_number_gt 310
_reflns_number_total 318
_reflns_threshold_expression >2sigma(I)
_cod_data_source_file c2ce25372k.txt
_cod_data_source_block 23butdiol_0.72GPa
_cod_database_code 7208660

loop_
_symmetry_equiv_pos_as_xyz
'x, y, z'
'-x+1/2, -y, z+1/2'
'-x, y+1/2, -z+1/2'
'x+1/2, -y+1/2, -z'

loop_
_atom_site_label
_atom_site_type_symbol
_atom_site_fract_x
_atom_site_fract_y
_atom_site_fract_z
_atom_site_U_iso_or_equiv
_atom_site_adp_type
_atom_site_occupancy
_atom_site_symmetry_multiplicity
_atom_site_calc_flag
_atom_site_refinement_flags
O1 O 0.3076(4) -0.05279(18) 0.1991(5) 0.045(2) Uani 1 1 d .
H1 H 0.1626 -0.0933 0.1966 0.067 Uiso 1 1 calc R
O2 O 0.1914(4) 0.31592(17) 0.2940(5) 0.041(2) Uani 1 1 d .
H2 H 0.3432 0.3488 0.2960 0.049 Uiso 1 1 calc R
C1 C 0.0668(7) 0.1246(4) 0.0674(9) 0.042(4) Uani 1 1 d .
H11 H 0.0992 0.0607 -0.0050 0.063 Uiso 1 1 calc R
H12 H 0.0859 0.2203 0.0370 0.063 Uiso 1 1 calc R
H13 H -0.1113 0.1105 0.1005 0.063 Uiso 1 1 calc R
C2 C 0.2687(5) 0.0961(3) 0.1783(8) 0.033(4) Uani 1 1 d .
H21 H 0.4407 0.1350 0.1490 0.040 Uiso 1 1 calc R
C3 C 0.2033(6) 0.1652(3) 0.3145(8) 0.031(3) Uani 1 1 d .
H31 H 0.3491 0.1443 0.3765 0.037 Uiso 1 1 calc R
C4 C -0.0573(6) 0.1204(3) 0.3765(8) 0.042(5) Uani 1 1 d .
H41 H -0.1008 0.1834 0.4481 0.063 Uiso 1 1 calc R
H42 H -0.0406 0.0256 0.4100 0.063 Uiso 1 1 calc R
H43 H -0.1966 0.1235 0.3110 0.063 Uiso 1 1 calc R

loop_
_atom_site_aniso_label
_atom_site_aniso_U_11
_atom_site_aniso_U_22
_atom_site_aniso_U_33
_atom_site_aniso_U_23
_atom_site_aniso_U_13
_atom_site_aniso_U_12
O1 0.0319(10) 0.0241(12) 0.078(7) -0.0003(15) -0.003(2) 0.0041(7)
O2 0.0302(10) 0.0252(12) 0.067(8) -0.0044(13) -0.001(2) -0.0005(7)
C1 0.0381(19) 0.043(2) 0.044(13) -0.001(3) -0.008(3) 0.0001(14)
C2 0.0243(14) 0.0266(19) 0.049(13) 0.001(2) 0.018(3) 0.0006(10)
C3 0.0257(12) 0.0258(18) 0.040(12) 0.002(2) -0.005(3) 0.0027(11)
C4 0.0344(15) 0.040(2) 0.051(15) -0.003(2) 0.005(3) -0.0001(13)

loop_
_atom_type_symbol
_atom_type_description
_atom_type_scat_dispersion_real
_atom_type_scat_dispersion_imag
_atom_type_scat_source
C C 0.0033 0.0016 'International Tables Vol C Tables 4.2.6.8 and 6.1.1.4'
H H 0.0000 0.0000 'International Tables Vol C Tables 4.2.6.8 and 6.1.1.4'
O O 0.0106 0.0060 'International Tables Vol C Tables 4.2.6.8 and 6.1.1.4'

loop_
_geom_angle_atom_site_label_1
_geom_angle_atom_site_label_2
_geom_angle_atom_site_label_3
_geom_angle
O1 C2 C1 111.6(4)
O1 C2 C3 108.1(6)
C1 C2 C3 115.6(4)
O2 C3 C4 107.6(3)
O2 C3 C2 107.3(6)
C4 C3 C2 115.5(4)

loop_
_geom_bond_atom_site_label_1
_geom_bond_atom_site_label_2
_geom_bond_distance
O1 C2 1.435(4)
O2 C3 1.440(3)
C1 C2 1.530(11)
C2 C3 1.555(11)
C3 C4 1.505(6)
